data_2231629
loop_
_publ_author_name
'Yang, Fan'
'Li, Guang-Ming'
'Chen, Peng'
'Yan, Peng-Fei'
'Hou, Guang-Feng'

_publ_section_title
;
 \m-Acetato-diacetato{\m-6,6'-dimethoxy-2,2'-[<i>o</i>-phenylenebis(nitrilomethanylylidene)]diphenolato}gadolinium(III)zinc
;
_journal_coeditor_code NG5198
_journal_issue 9
_journal_name_full 'Acta Crystallographica Section E'
_journal_page_first m1185
_journal_paper_doi 10.1107/S160053681102890X
_journal_volume 67
_journal_year 2011
_chemical_formula_iupac '[Gd Zn (C22 H18 N2 O4) (C2 H3 O2)3]'
_chemical_formula_moiety 'C28 H27 Gd N2 O10 Zn'
_chemical_formula_sum 'C28 H27 Gd N2 O10 Zn'
_chemical_formula_weight 774.16
_chemical_name_systematic
;
\m-Acetato-diacetato{\m-6,6'-dimethoxy-2,2'-[<i>o</i>-
phenylenebis(nitrilomethanylylidene)]diphenolato}gadolinium(III)zinc
;
_space_group_IT_number 14
_symmetry_cell_setting monoclinic
_symmetry_space_group_name_Hall '-P 2ybc'
_symmetry_space_group_name_H-M 'P 1 21/c 1'
_atom_sites_solution_hydrogens geom
_atom_sites_solution_primary direct
_atom_sites_solution_secondary difmap
_audit_creation_method SHELXL-97
_cell_angle_alpha 90.00
_cell_angle_beta 103.65(3)
_cell_angle_gamma 90.00
_cell_formula_units_Z 4
_cell_length_a 14.012(3)
_cell_length_b 13.581(3)
_cell_length_c 15.426(3)
_cell_measurement_reflns_used 16409
_cell_measurement_temperature 293(2)
_cell_measurement_theta_max 27.51
_cell_measurement_theta_min 3.00
_cell_volume 2852.6(11)
_computing_cell_refinement 'RAPID-AUTO (Rigaku 1998)'
_computing_data_collection 'RAPID-AUTO (Rigaku 1998)'
_computing_data_reduction 'CrystalClear (Rigaku/MSC, 2002)'
_computing_molecular_graphics 'SHELXTL (Sheldrick, 2008)'
_computing_publication_material 'SHELXL97 (Sheldrick, 2008)'
_computing_structure_refinement 'SHELXL97 (Sheldrick, 2008)'
_computing_structure_solution 'SHELXS97 (Sheldrick, 2008)'
_diffrn_ambient_temperature 293(2)
_diffrn_measured_fraction_theta_full 0.992
_diffrn_measured_fraction_theta_max 0.992
_diffrn_measurement_device_type 'Rigaku R-AXIS RAPID'
_diffrn_measurement_method '\w scan'
_diffrn_radiation_monochromator graphite
_diffrn_radiation_source 'fine-focus sealed tube'
_diffrn_radiation_type MoK\a
_diffrn_radiation_wavelength 0.71073
_diffrn_reflns_av_R_equivalents 0.0733
_diffrn_reflns_av_sigmaI/netI 0.0650
_diffrn_reflns_limit_h_max 18
_diffrn_reflns_limit_h_min -18
_diffrn_reflns_limit_k_max 16
_diffrn_reflns_limit_k_min -17
_diffrn_reflns_limit_l_max 18
_diffrn_reflns_limit_l_min -19
_diffrn_reflns_number 26483
_diffrn_reflns_theta_full 27.48
_diffrn_reflns_theta_max 27.48
_diffrn_reflns_theta_min 3.00
_exptl_absorpt_coefficient_mu 3.206
_exptl_absorpt_correction_T_max 0.6807
_exptl_absorpt_correction_T_min 0.6449
_exptl_absorpt_correction_type multi-scan
_exptl_absorpt_process_details '(ABSCOR; Higashi, 1995)'
_exptl_crystal_colour yellow
_exptl_crystal_density_diffrn 1.803
_exptl_crystal_density_method 'not measured'
_exptl_crystal_description block
_exptl_crystal_F_000 1532
_exptl_crystal_size_max 0.15
_exptl_crystal_size_mid 0.14
_exptl_crystal_size_min 0.13
_refine_diff_density_max 0.585
_refine_diff_density_min -0.816
_refine_ls_extinction_method none
_refine_ls_goodness_of_fit_ref 1.014
_refine_ls_hydrogen_treatment constr
_refine_ls_matrix_type full
_refine_ls_number_parameters 384
_refine_ls_number_reflns 6488
_refine_ls_number_restraints 0
_refine_ls_restrained_S_all 1.014
_refine_ls_R_factor_all 0.0754
_refine_ls_R_factor_gt 0.0409
_refine_ls_shift/su_max 0.000
_refine_ls_shift/su_mean 0.000
_refine_ls_structure_factor_coef Fsqd
_refine_ls_weighting_details 'calc w=1/[\s^2^(Fo^2^)+(0.0272P)^2^+1.1216P] where P=(Fo^2^+2Fc^2^)/3'
_refine_ls_weighting_scheme calc
_refine_ls_wR_factor_gt 0.0697
_refine_ls_wR_factor_ref 0.0784
_reflns_number_gt 4513
_reflns_number_total 6488
_reflns_threshold_expression >2sigma(I)
_cod_data_source_file ng5198.cif
_cod_data_source_block I
_cod_original_cell_volume 2852.6(10)
_cod_original_sg_symbol_H-M 'P 21/c'
_cod_database_code 2231629
_cod_database_fobs_code 2231629

loop_
_symmetry_equiv_pos_as_xyz
'x, y, z'
'-x, y+1/2, -z+1/2'
'-x, -y, -z'
'x, -y-1/2, z-1/2'

loop_
_atom_site_type_symbol
_atom_site_label
_atom_site_fract_x
_atom_site_fract_y
_atom_site_fract_z
_atom_site_U_iso_or_equiv
_atom_site_adp_type
_atom_site_calc_flag
_atom_site_refinement_flags
_atom_site_occupancy
_atom_site_symmetry_multiplicity
Gd Gd1 0.298502(17) 0.880640(16) 0.188340(16) 0.03607(7) Uani d . 1 1
Zn Zn1 0.05908(4) 0.84037(4) 0.19232(4) 0.03815(14) Uani d . 1 1
O O1 0.4228(3) 0.9767(3) 0.2964(3) 0.0660(12) Uani d . 1 1
O O2 0.4373(3) 0.8188(3) 0.3022(3) 0.0696(12) Uani d . 1 1
O O3 0.1371(2) 0.9446(2) 0.1482(2) 0.0457(8) Uani d . 1 1
O O4 0.2720(3) 1.0662(2) 0.1405(2) 0.0469(8) Uani d . 1 1
O O5 0.2482(3) 0.8884(4) 0.3247(3) 0.0844(14) Uani d . 1 1
O O6 0.1715(2) 0.7605(2) 0.1712(2) 0.0448(9) Uani d . 1 1
O O7 0.3403(2) 0.6960(2) 0.1719(2) 0.0459(9) Uani d . 1 1
O O8 0.2722(3) 0.8700(3) 0.0262(2) 0.0581(10) Uani d . 1 1
O O9 0.4224(3) 0.8956(3) 0.1017(3) 0.0594(10) Uani d . 1 1
O O10 0.0909(3) 0.8682(2) 0.3216(2) 0.0495(9) Uani d . 1 1
N N1 -0.0301(3) 0.7181(3) 0.1660(3) 0.0426(10) Uani d . 1 1
N N2 -0.0693(3) 0.9076(3) 0.1312(3) 0.0406(9) Uani d . 1 1
C C1 -0.2061(4) 0.6805(5) 0.1540(4) 0.0594(15) Uani d . 1 1
H H1A -0.1919 0.6148 0.1686 0.071 Uiso calc R 1 1
C C2 -0.3228(4) 0.8097(6) 0.1166(4) 0.0722(18) Uani d . 1 1
H H2A -0.3877 0.8308 0.1047 0.087 Uiso calc R 1 1
C C3 0.1527(5) 1.1987(3) 0.0881(3) 0.0528(14) Uani d . 1 1
H H3A 0.2012 1.2443 0.0847 0.063 Uiso calc R 1 1
C C4 -0.0760(4) 0.9959(3) 0.0987(3) 0.0441(12) Uani d . 1 1
H H4A -0.1388 1.0190 0.0729 0.053 Uiso calc R 1 1
C C5 0.4366(4) 0.6643(4) 0.1674(5) 0.0705(18) Uani d . 1 1
H H5A 0.4329 0.6302 0.1122 0.106 Uiso calc R 1 1
H H5B 0.4626 0.6208 0.2164 0.106 Uiso calc R 1 1
H H5C 0.4788 0.7205 0.1707 0.106 Uiso calc R 1 1
C C6 0.5288(6) 0.9052(5) 0.4231(4) 0.095(3) Uani d . 1 1
H H6A 0.5924 0.8835 0.4180 0.142 Uiso calc R 1 1
H H6B 0.5060 0.8634 0.4642 0.142 Uiso calc R 1 1
H H6C 0.5331 0.9718 0.4445 0.142 Uiso calc R 1 1
C C7 -0.3015(5) 0.7124(5) 0.1369(4) 0.0728(18) Uani d . 1 1
H H7A -0.3517 0.6683 0.1390 0.087 Uiso calc R 1 1
C C8 0.2713(4) 0.6248(3) 0.1765(3) 0.0399(11) Uani d . 1 1
C C9 0.0535(5) 1.2258(4) 0.0651(4) 0.0602(16) Uani d . 1 1
H H9A 0.0361 1.2898 0.0466 0.072 Uiso calc R 1 1
C C10 0.1059(4) 1.0339(3) 0.1223(3) 0.0373(11) Uani d . 1 1
C C11 -0.0183(4) 1.1587(4) 0.0697(4) 0.0550(15) Uani d . 1 1
H H11A -0.0838 1.1777 0.0532 0.066 Uiso calc R 1 1
C C12 0.1196(5) 0.4954(3) 0.1731(4) 0.0541(14) Uani d . 1 1
H H12A 0.0680 0.4512 0.1691 0.065 Uiso calc R 1 1
C C13 0.3513(4) 1.1311(4) 0.1360(4) 0.0594(15) Uani d . 1 1
H H13A 0.3416 1.1567 0.0765 0.089 Uiso calc R 1 1
H H13B 0.4122 1.0956 0.1513 0.089 Uiso calc R 1 1
H H13C 0.3531 1.1845 0.1771 0.089 Uiso calc R 1 1
C C14 -0.1514(4) 0.8451(4) 0.1298(3) 0.0459(12) Uani d . 1 1
C C15 0.0052(4) 1.0620(3) 0.0987(3) 0.0426(12) Uani d . 1 1
C C16 0.2889(4) 0.5246(3) 0.1824(3) 0.0512(13) Uani d . 1 1
H H16A 0.3522 0.5005 0.1880 0.061 Uiso calc R 1 1
C C17 -0.2486(4) 0.8776(5) 0.1134(4) 0.0600(14) Uani d . 1 1
H H17A -0.2638 0.9435 0.1005 0.072 Uiso calc R 1 1
C C18 0.1774(4) 1.1038(3) 0.1156(3) 0.0395(11) Uani d . 1 1
C C19 -0.1301(4) 0.7453(4) 0.1496(3) 0.0457(12) Uani d . 1 1
C C20 0.0996(4) 0.5986(3) 0.1719(3) 0.0424(12) Uani d . 1 1
C C21 -0.0006(4) 0.6290(4) 0.1625(3) 0.0510(13) Uani d . 1 1
H H21A -0.0482 0.5798 0.1531 0.061 Uiso calc R 1 1
C C22 0.3616(4) 0.8806(4) 0.0284(4) 0.0524(13) Uani d . 1 1
C C23 0.4599(4) 0.9003(4) 0.3355(4) 0.0498(13) Uani d . 1 1
C C24 0.2012(5) 0.8960(5) 0.4602(4) 0.0749(18) Uani d . 1 1
H H24A 0.2498 0.9466 0.4778 0.112 Uiso calc R 1 1
H H24B 0.2257 0.8352 0.4886 0.112 Uiso calc R 1 1
H H24C 0.1423 0.9144 0.4777 0.112 Uiso calc R 1 1
C C25 0.2112(5) 0.4601(4) 0.1798(4) 0.0632(16) Uani d . 1 1
H H25A 0.2223 0.3925 0.1827 0.076 Uiso calc R 1 1
C C26 0.1791(4) 0.8833(4) 0.3610(3) 0.0516(13) Uani d . 1 1
C C27 0.1785(4) 0.6639(3) 0.1738(3) 0.0385(11) Uani d . 1 1
C C28 0.3968(5) 0.8751(5) -0.0560(4) 0.084(2) Uani d . 1 1
H H28A 0.4423 0.9277 -0.0570 0.125 Uiso calc R 1 1
H H28B 0.3419 0.8811 -0.1064 0.125 Uiso calc R 1 1
H H28C 0.4289 0.8131 -0.0586 0.125 Uiso calc R 1 1

loop_
_atom_site_aniso_label
_atom_site_aniso_U_11
_atom_site_aniso_U_22
_atom_site_aniso_U_33
_atom_site_aniso_U_12
_atom_site_aniso_U_13
_atom_site_aniso_U_23
Gd1 0.02645(12) 0.03976(12) 0.04177(14) -0.00167(10) 0.00757(9) -0.00027(11)
Zn1 0.0263(3) 0.0438(3) 0.0441(3) 0.0004(2) 0.0079(2) -0.0002(2)
O1 0.071(3) 0.054(2) 0.065(3) -0.028(2) 0.000(2) 0.0017(19)
O2 0.068(3) 0.062(2) 0.064(3) 0.008(2) -0.014(2) -0.0066(19)
O3 0.030(2) 0.0417(18) 0.065(2) 0.0033(14) 0.0124(17) 0.0161(15)
O4 0.041(2) 0.0432(18) 0.057(2) -0.0066(15) 0.0117(17) 0.0041(15)
O5 0.045(3) 0.166(4) 0.044(2) -0.021(3) 0.014(2) -0.010(3)
O6 0.034(2) 0.0337(18) 0.070(3) -0.0015(14) 0.0186(18) -0.0013(15)
O7 0.0256(19) 0.0440(18) 0.066(2) 0.0072(14) 0.0074(16) -0.0030(15)
O8 0.041(2) 0.090(3) 0.044(2) 0.004(2) 0.0114(17) -0.0026(18)
O9 0.036(2) 0.087(3) 0.057(3) -0.0017(19) 0.0137(19) 0.001(2)
O10 0.036(2) 0.070(2) 0.043(2) 0.0000(17) 0.0112(16) 0.0014(16)
N1 0.031(2) 0.054(2) 0.044(3) -0.0075(18) 0.0116(19) -0.0008(18)
N2 0.033(2) 0.051(2) 0.037(2) 0.0069(17) 0.0061(18) -0.0012(17)
C1 0.041(4) 0.088(4) 0.051(4) -0.013(3) 0.016(3) 0.000(3)
C2 0.022(3) 0.134(6) 0.061(4) -0.009(3) 0.010(3) -0.007(4)
C3 0.070(4) 0.039(3) 0.047(3) 0.000(3) 0.008(3) 0.002(2)
C4 0.034(3) 0.062(3) 0.036(3) 0.017(2) 0.008(2) -0.005(2)
C5 0.028(3) 0.069(4) 0.112(6) 0.011(3) 0.014(3) -0.010(3)
C6 0.096(6) 0.110(5) 0.064(5) -0.045(5) -0.008(4) -0.005(4)
C7 0.040(4) 0.110(5) 0.068(5) -0.022(3) 0.012(3) 0.000(4)
C8 0.046(3) 0.036(2) 0.036(3) 0.001(2) 0.007(2) -0.0035(19)
C9 0.078(5) 0.038(3) 0.060(4) 0.014(3) 0.008(3) 0.001(2)
C10 0.040(3) 0.038(2) 0.032(3) 0.006(2) 0.007(2) -0.0005(18)
C11 0.050(4) 0.050(3) 0.058(4) 0.017(3) 0.000(3) -0.002(2)
C12 0.067(4) 0.041(3) 0.057(4) -0.011(3) 0.020(3) 0.001(2)
C13 0.051(4) 0.063(3) 0.063(4) -0.017(3) 0.010(3) 0.012(3)
C14 0.028(3) 0.069(3) 0.039(3) -0.001(2) 0.005(2) -0.005(2)
C15 0.042(3) 0.048(3) 0.036(3) 0.011(2) 0.005(2) -0.002(2)
C16 0.058(4) 0.046(3) 0.050(3) 0.015(3) 0.014(3) 0.006(2)
C17 0.038(3) 0.090(4) 0.050(3) 0.007(3) 0.007(3) -0.002(3)
C18 0.045(3) 0.040(3) 0.031(3) 0.004(2) 0.006(2) -0.0037(18)
C19 0.029(3) 0.066(3) 0.041(3) -0.010(2) 0.007(2) -0.004(2)
C20 0.050(3) 0.041(3) 0.038(3) -0.005(2) 0.016(2) 0.0008(19)
C21 0.054(4) 0.051(3) 0.051(3) -0.017(3) 0.018(3) 0.000(2)
C22 0.046(3) 0.059(3) 0.056(4) 0.009(3) 0.020(3) 0.002(3)
C23 0.036(3) 0.066(4) 0.047(3) -0.015(3) 0.008(2) 0.002(3)
C24 0.067(5) 0.114(5) 0.043(4) -0.003(4) 0.011(3) -0.002(3)
C25 0.079(5) 0.041(3) 0.071(4) 0.004(3) 0.019(4) 0.006(3)
C26 0.049(4) 0.066(3) 0.038(3) 0.001(3) 0.006(3) -0.001(2)
C27 0.044(3) 0.035(2) 0.038(3) -0.001(2) 0.013(2) 0.0001(19)
C28 0.078(5) 0.120(5) 0.061(4) 0.023(4) 0.032(4) -0.006(4)

loop_
_atom_type_symbol
_atom_type_description
_atom_type_scat_dispersion_real
_atom_type_scat_dispersion_imag
_atom_type_scat_source
C C 0.0033 0.0016 'International Tables Vol C Tables 4.2.6.8 and 6.1.1.4'
H H 0.0000 0.0000 'International Tables Vol C Tables 4.2.6.8 and 6.1.1.4'
Gd Gd -0.1653 3.9035 'International Tables Vol C Tables 4.2.6.8 and 6.1.1.4'
N N 0.0061 0.0033 'International Tables Vol C Tables 4.2.6.8 and 6.1.1.4'
O O 0.0106 0.0060 'International Tables Vol C Tables 4.2.6.8 and 6.1.1.4'
Zn Zn 0.2839 1.4301 'International Tables Vol C Tables 4.2.6.8 and 6.1.1.4'

loop_
_geom_angle_atom_site_label_1
_geom_angle_atom_site_label_2
_geom_angle_atom_site_label_3
_geom_angle
O3 Gd1 O5 75.50(14)
O3 Gd1 O6 65.12(10)
O5 Gd1 O6 76.04(13)
O3 Gd1 O9 125.94(12)
O5 Gd1 O9 151.85(14)
O6 Gd1 O9 127.31(12)
O3 Gd1 O2 149.88(14)
O5 Gd1 O2 74.38(16)
O6 Gd1 O2 106.97(12)
O9 Gd1 O2 82.74(14)
O3 Gd1 O8 81.38(13)
O5 Gd1 O8 154.78(14)
O6 Gd1 O8 85.25(12)
O9 Gd1 O8 53.03(13)
O2 Gd1 O8 128.15(14)
O3 Gd1 O1 117.37(13)
O5 Gd1 O1 71.90(14)
O6 Gd1 O1 145.40(12)
O9 Gd1 O1 81.16(13)
O2 Gd1 O1 51.91(13)
O8 Gd1 O1 129.16(13)
O3 Gd1 O7 123.52(10)
O5 Gd1 O7 104.50(14)
O6 Gd1 O7 60.56(10)
O9 Gd1 O7 79.67(12)
O2 Gd1 O7 65.11(11)
O8 Gd1 O7 79.98(11)
O1 Gd1 O7 115.73(12)
O3 Gd1 O4 60.72(10)
O5 Gd1 O4 98.87(14)
O6 Gd1 O4 124.96(11)
O9 Gd1 O4 80.67(12)
O2 Gd1 O4 124.60(12)
O8 Gd1 O4 78.02(11)
O1 Gd1 O4 73.41(12)
O7 Gd1 O4 156.55(11)
O3 Gd1 C22 104.47(14)
O5 Gd1 C22 177.28(16)
O6 Gd1 C22 106.46(15)
O9 Gd1 C22 26.62(14)
O2 Gd1 C22 105.62(16)
O8 Gd1 C22 26.43(14)
O1 Gd1 C22 105.89(16)
O7 Gd1 C22 77.82(13)
O4 Gd1 C22 78.86(13)
O3 Gd1 C23 135.50(14)
O5 Gd1 C23 68.36(15)
O6 Gd1 C23 126.30(13)
O9 Gd1 C23 83.90(14)
O2 Gd1 C23 25.85(13)
O8 Gd1 C23 136.84(14)
O1 Gd1 C23 26.35(12)
O7 Gd1 C23 90.78(13)
O4 Gd1 C23 99.73(13)
C22 Gd1 C23 110.42(16)
O3 Gd1 Zn1 34.95(7)
O5 Gd1 Zn1 59.49(10)
O6 Gd1 Zn1 35.01(7)
O9 Gd1 Zn1 148.60(9)
O2 Gd1 Zn1 123.47(11)
O8 Gd1 Zn1 95.59(10)
O1 Gd1 Zn1 127.58(10)
O7 Gd1 Zn1 95.30(7)
O4 Gd1 Zn1 94.82(8)
C22 Gd1 Zn1 121.98(13)
C23 Gd1 Zn1 127.37(11)
O10 Zn1 O6 105.65(14)
O10 Zn1 O3 101.36(14)
O6 Zn1 O3 79.28(13)
O10 Zn1 N2 110.22(15)
O6 Zn1 N2 144.04(15)
O3 Zn1 N2 91.09(15)
O10 Zn1 N1 109.55(15)
O6 Zn1 N1 89.71(14)
O3 Zn1 N1 148.98(15)
N2 Zn1 N1 80.92(16)
O10 Zn1 Gd1 89.96(10)
O6 Zn1 Gd1 43.06(9)
O3 Zn1 Gd1 42.55(9)
N2 Zn1 Gd1 133.10(12)
N1 Zn1 Gd1 132.72(12)
C23 O1 Gd1 92.0(3)
C23 O2 Gd1 94.3(3)
C10 O3 Zn1 125.8(3)
C10 O3 Gd1 130.2(3)
Zn1 O3 Gd1 102.50(12)
C18 O4 C13 117.4(4)
C18 O4 Gd1 119.6(3)
C13 O4 Gd1 122.9(3)
C26 O5 Gd1 146.3(4)
C27 O6 Zn1 126.2(3)
C27 O6 Gd1 129.1(3)
Zn1 O6 Gd1 101.93(12)
C8 O7 C5 118.1(4)
C8 O7 Gd1 119.5(3)
C5 O7 Gd1 122.1(3)
C22 O8 Gd1 93.3(3)
C22 O9 Gd1 93.5(3)
C26 O10 Zn1 118.7(3)
C21 N1 C19 123.6(4)
C21 N1 Zn1 125.6(4)
C19 N1 Zn1 110.7(3)
C4 N2 C14 124.1(4)
C4 N2 Zn1 124.7(3)
C14 N2 Zn1 111.2(3)
C7 C1 C19 120.8(6)
C7 C1 H1A 119.6
C19 C1 H1A 119.6
C7 C2 C17 121.3(6)
C7 C2 H2A 119.4
C17 C2 H2A 119.4
C18 C3 C9 119.1(5)
C18 C3 H3A 120.4
C9 C3 H3A 120.4
N2 C4 C15 126.0(4)
N2 C4 H4A 117.0
C15 C4 H4A 117.0
O7 C5 H5A 109.5
O7 C5 H5B 109.5
H5A C5 H5B 109.5
O7 C5 H5C 109.5
H5A C5 H5C 109.5
H5B C5 H5C 109.5
C23 C6 H6A 109.5
C23 C6 H6B 109.5
H6A C6 H6B 109.5
C23 C6 H6C 109.5
H6A C6 H6C 109.5
H6B C6 H6C 109.5
C1 C7 C2 119.8(6)
C1 C7 H7A 120.1
C2 C7 H7A 120.1
O7 C8 C16 125.2(5)
O7 C8 C27 113.0(4)
C16 C8 C27 121.8(5)
C11 C9 C3 120.6(5)
C11 C9 H9A 119.7
C3 C9 H9A 119.7
O3 C10 C18 117.0(4)
O3 C10 C15 124.1(4)
C18 C10 C15 118.8(4)
C9 C11 C15 121.3(5)
C9 C11 H11A 119.3
C15 C11 H11A 119.3
C25 C12 C20 121.9(5)
C25 C12 H12A 119.0
C20 C12 H12A 119.0
O4 C13 H13A 109.5
O4 C13 H13B 109.5
H13A C13 H13B 109.5
O4 C13 H13C 109.5
H13A C13 H13C 109.5
H13B C13 H13C 109.5
C17 C14 C19 119.5(5)
C17 C14 N2 124.3(5)
C19 C14 N2 116.2(4)
C11 C15 C10 118.4(5)
C11 C15 C4 117.1(5)
C10 C15 C4 124.4(4)
C8 C16 C25 119.5(5)
C8 C16 H16A 120.3
C25 C16 H16A 120.3
C14 C17 C2 119.1(6)
C14 C17 H17A 120.5
C2 C17 H17A 120.5
C3 C18 O4 125.9(5)
C3 C18 C10 121.7(5)
O4 C18 C10 112.5(4)
C1 C19 C14 119.5(5)
C1 C19 N1 124.2(5)
C14 C19 N1 116.2(4)
C27 C20 C12 117.8(5)
C27 C20 C21 124.3(4)
C12 C20 C21 117.8(5)
N1 C21 C20 125.6(5)
N1 C21 H21A 117.2
C20 C21 H21A 117.2
O8 C22 O9 120.1(5)
O8 C22 C28 120.2(5)
O9 C22 C28 119.7(5)
O8 C22 Gd1 60.3(3)
O9 C22 Gd1 59.9(3)
C28 C22 Gd1 177.1(4)
O2 C23 O1 120.5(5)
O2 C23 C6 118.3(5)
O1 C23 C6 121.1(5)
O2 C23 Gd1 59.9(3)
O1 C23 Gd1 61.7(3)
C6 C23 Gd1 167.8(5)
C26 C24 H24A 109.5
C26 C24 H24B 109.5
H24A C24 H24B 109.5
C26 C24 H24C 109.5
H24A C24 H24C 109.5
H24B C24 H24C 109.5
C12 C25 C16 120.1(5)
C12 C25 H25A 119.9
C16 C25 H25A 119.9
O5 C26 O10 125.3(5)
O5 C26 C24 117.6(5)
O10 C26 C24 117.0(5)
O6 C27 C8 116.3(4)
O6 C27 C20 125.0(4)
C8 C27 C20 118.7(4)
C22 C28 H28A 109.5
C22 C28 H28B 109.5
H28A C28 H28B 109.5
C22 C28 H28C 109.5
H28A C28 H28C 109.5
H28B C28 H28C 109.5

loop_
_geom_bond_atom_site_label_1
_geom_bond_atom_site_label_2
_geom_bond_distance
Gd1 O3 2.365(3)
Gd1 O5 2.373(4)
Gd1 O6 2.382(3)
Gd1 O9 2.436(4)
Gd1 O2 2.441(4)
Gd1 O8 2.445(4)
Gd1 O1 2.479(4)
Gd1 O7 2.601(3)
Gd1 O4 2.627(3)
Gd1 C22 2.810(6)
Gd1 C23 2.814(5)
Gd1 Zn1 3.4139(9)
Zn1 O10 1.975(3)
Zn1 O6 2.002(3)
Zn1 O3 2.003(3)
Zn1 N2 2.039(4)
Zn1 N1 2.060(4)
O1 C23 1.250(6)
O2 C23 1.230(6)
O3 C10 1.319(5)
O4 C18 1.387(6)
O4 C13 1.434(6)
O5 C26 1.230(7)
O6 C27 1.315(5)
O7 C8 1.382(5)
O7 C5 1.433(6)
O8 C22 1.253(6)
O9 C22 1.261(6)
O10 C26 1.259(6)
N1 C21 1.284(6)
N1 C19 1.413(6)
N2 C4 1.295(6)
N2 C14 1.427(6)
C1 C7 1.370(8)
C1 C19 1.396(7)
C1 H1A 0.9300
C2 C7 1.375(8)
C2 C17 1.398(8)
C2 H2A 0.9300
C3 C18 1.376(6)
C3 C9 1.400(8)
C3 H3A 0.9300
C4 C15 1.449(7)
C4 H4A 0.9300
C5 H5A 0.9600
C5 H5B 0.9600
C5 H5C 0.9600
C6 C23 1.465(8)
C6 H6A 0.9600
C6 H6B 0.9600
C6 H6C 0.9600
C7 H7A 0.9300
C8 C16 1.382(6)
C8 C27 1.395(6)
C9 C11 1.371(8)
C9 H9A 0.9300
C10 C18 1.402(6)
C10 C15 1.425(6)
C11 C15 1.401(6)
C11 H11A 0.9300
C12 C25 1.351(8)
C12 C20 1.429(6)
C12 H12A 0.9300
C13 H13A 0.9600
C13 H13B 0.9600
C13 H13C 0.9600
C14 C17 1.397(7)
C14 C19 1.406(7)
C16 C25 1.390(8)
C16 H16A 0.9300
C17 H17A 0.9300
C20 C27 1.413(6)
C20 C21 1.438(7)
C21 H21A 0.9300
C22 C28 1.499(8)
C24 C26 1.498(7)
C24 H24A 0.9600
C24 H24B 0.9600
C24 H24C 0.9600
C25 H25A 0.9300
C28 H28A 0.9600
C28 H28B 0.9600
C28 H28C 0.9600
